data_7243844
loop_
_publ_author_name
'Wei, Xiaohui'
'Liang, Xuewu'
'Li, Yazhou'
'Liu, Qi'
'Liu, Xuyi'
'Zhou, Yu'
'Liu, Hong'

_publ_section_title
;
 I2-induced cascade cyclization and dearomatization of indoles for the
 highly efficient synthesis of iodinated and vinylic spiroindolenines
;
_journal_issue 22
_journal_name_full 'Green Chemistry'
_journal_page_first 9165
_journal_page_last 9171
_journal_paper_doi 10.1039/D1GC02713A
_journal_volume 23
_journal_year 2021
_chemical_formula_moiety 'C23 H22 I N O4'
_chemical_formula_sum 'C23 H22 I N O4'
_chemical_formula_weight 503.31
_space_group_crystal_system monoclinic
_space_group_IT_number 14
_space_group_name_Hall '-P 2ybc'
_space_group_name_H-M_alt 'P 1 21/c 1'
_atom_sites_solution_hydrogens geom
_atom_sites_solution_primary dual
_audit_creation_date 2020-08-26
_audit_creation_method
;
Olex2 1.2
(compiled 2018.05.29 svn.r3508 for OlexSys, GUI svn.r5506)
;
_audit_update_record
;
2021-07-16 deposited with the CCDC.	2021-10-18 downloaded from the CCDC.
;
_cell_angle_alpha 90
_cell_angle_beta 101.5710(10)
_cell_angle_gamma 90
_cell_formula_units_Z 4
_cell_length_a 8.0055(2)
_cell_length_b 15.3728(5)
_cell_length_c 17.6184(4)
_cell_measurement_reflns_used 7436
_cell_measurement_temperature 100
_cell_measurement_theta_max 26.326
_cell_measurement_theta_min 2.360
_cell_volume 2124.18(10)
_computing_cell_refinement 'SAINT V8.40A (?, 2016)'
_computing_data_reduction 'SAINT V8.40A (?, 2016)'
_computing_molecular_graphics 'Olex2 (Dolomanov et al., 2009)'
_computing_publication_material 'Olex2 (Dolomanov et al., 2009)'
_computing_structure_refinement 'ShelXL (Sheldrick, 2015)'
_computing_structure_solution 'XT (Sheldrick, 2015)'
_diffrn_ambient_temperature 100.0
_diffrn_measured_fraction_theta_full 0.994
_diffrn_measured_fraction_theta_max 0.991
_diffrn_measurement_device_type 'D8 VENTURE'
_diffrn_measurement_method '\f and \w scans'
_diffrn_radiation_type MoK\a
_diffrn_radiation_wavelength 0.71073
_diffrn_reflns_av_R_equivalents 0.0285
_diffrn_reflns_av_unetI/netI 0.0308
_diffrn_reflns_Laue_measured_fraction_full 0.994
_diffrn_reflns_Laue_measured_fraction_max 0.991
_diffrn_reflns_limit_h_max 10
_diffrn_reflns_limit_h_min -8
_diffrn_reflns_limit_k_max 15
_diffrn_reflns_limit_k_min -19
_diffrn_reflns_limit_l_max 20
_diffrn_reflns_limit_l_min -22
_diffrn_reflns_number 14703
_diffrn_reflns_point_group_measured_fraction_full 0.994
_diffrn_reflns_point_group_measured_fraction_max 0.991
_diffrn_reflns_theta_full 25.242
_diffrn_reflns_theta_max 26.390
_diffrn_reflns_theta_min 2.360
_diffrn_standards_number 0
_exptl_absorpt_coefficient_mu 1.536
_exptl_absorpt_correction_T_max 0.7454
_exptl_absorpt_correction_T_min 0.6525
_exptl_absorpt_correction_type multi-scan
_exptl_absorpt_process_details
'SADABS-2016/2 (Bruker,2016/2) was used for absorption correction. wR2(int) was 0.0690 before and 0.0428 after correction. The Ratio of minimum to maximum transmission is 0.8754. The \l/2 correction factor is Not present.'
_exptl_crystal_colour colourless
_exptl_crystal_colour_primary colourless
_exptl_crystal_density_diffrn 1.574
_exptl_crystal_description block
_exptl_crystal_F_000 1008
_exptl_crystal_size_max 0.15
_exptl_crystal_size_mid 0.08
_exptl_crystal_size_min 0.05
_refine_diff_density_max 1.306
_refine_diff_density_min -0.529
_refine_diff_density_rms 0.111
_refine_ls_extinction_method none
_refine_ls_goodness_of_fit_ref 1.040
_refine_ls_hydrogen_treatment constr
_refine_ls_matrix_type full
_refine_ls_number_parameters 273
_refine_ls_number_reflns 4305
_refine_ls_number_restraints 0
_refine_ls_restrained_S_all 1.040
_refine_ls_R_factor_all 0.0534
_refine_ls_R_factor_gt 0.0434
_refine_ls_shift/su_max 0.004
_refine_ls_shift/su_mean 0.000
_refine_ls_structure_factor_coef Fsqd
_refine_ls_weighting_details 'w=1/[\s^2^(Fo^2^)+(0.0562P)^2^+7.3199P] where P=(Fo^2^+2Fc^2^)/3'
_refine_ls_weighting_scheme calc
_refine_ls_wR_factor_gt 0.1082
_refine_ls_wR_factor_ref 0.1176
_reflns_Friedel_coverage 0.000
_reflns_number_gt 3679
_reflns_number_total 4305
_reflns_threshold_expression 'I > 2\s(I)'
_cod_data_source_file d1gc02713a2.cif
_cod_data_source_block mo_22020594_0m
_cod_depositor_comments 'Adding full bibliography for 7243842--7243844.cif.'
_cod_database_code 7243844
_shelx_shelxl_version_number 2018/3
_shelx_space_group_comment
;
The symmetry employed for this shelxl refinement is uniquely defined
by the following loop, which should always be used as a source of
symmetry information in preference to the above space-group names.
They are only intended as comments.
;
_shelx_estimated_absorpt_t_max 0.927
_shelx_estimated_absorpt_t_min 0.802
_olex2_refinement_description
;
1. Fixed Uiso
 At 1.2 times of:
  All C(H) groups, All C(H,H) groups
 At 1.5 times of:
  All C(H,H,H) groups
2. Others
 Fixed Sof: O3(0.6) O2(0.4)
3.a Ternary CH refined with riding coordinates:
 C16(H16)
3.b Secondary CH2 refined with riding coordinates:
 C19(H19A,H19B), C15(H15A,H15B), C17(H17A,H17B)
3.c Aromatic/amide H refined with riding coordinates:
 C5(H5), C4(H4), C13(H13), C12(H12), C3(H3), C2(H2), C10(H10), C14(H14),
 C11(H11)
3.d Idealised Me refined as rotating group:
 C21(H21A,H21B,H21C), C23(H23A,H23B,H23C)
;
_olex2_submission_special_instructions 'No special instructions were received'

loop_
_space_group_symop_operation_xyz
'x, y, z'
'-x, y+1/2, -z+1/2'
'-x, -y, -z'
'x, -y-1/2, z-1/2'

loop_
_atom_site_label
_atom_site_type_symbol
_atom_site_fract_x
_atom_site_fract_y
_atom_site_fract_z
_atom_site_U_iso_or_equiv
_atom_site_adp_type
_atom_site_occupancy
_atom_site_site_symmetry_order
_atom_site_calc_flag
_atom_site_refinement_flags_posn
_atom_site_refinement_flags_adp
_atom_site_refinement_flags_occupancy
_atom_site_disorder_assembly
_atom_site_disorder_group
I1 I 0.61625(4) 0.61102(2) 0.61759(2) 0.03185(12) Uani 1 1 d . . . . .
O1 O 0.3278(5) 0.1955(2) 0.6462(2) 0.0476(9) Uani 1 1 d . . . . .
O4 O 0.3259(6) 0.2604(3) 0.5333(2) 0.0531(10) Uani 1 1 d . . . . .
O5 O -0.0155(5) 0.3223(3) 0.5606(3) 0.0622(13) Uani 1 1 d . . . . .
N1 N 0.4633(6) 0.4566(3) 0.8864(2) 0.0377(9) Uani 1 1 d . . . . .
C8 C 0.4766(6) 0.4181(3) 0.8243(2) 0.0308(10) Uani 1 1 d . . . . .
C9 C 0.6362(6) 0.3652(3) 0.8252(3) 0.0328(10) Uani 1 1 d . . . . .
C1 C 0.3056(6) 0.5030(3) 0.8690(3) 0.0337(10) Uani 1 1 d . . . . .
C18 C 0.2578(6) 0.3496(3) 0.6307(2) 0.0290(10) Uani 1 1 d . . . . .
C7 C 0.3320(6) 0.4348(3) 0.7542(3) 0.0319(10) Uani 1 1 d . . . . .
C19 C 0.2380(6) 0.3516(3) 0.7161(2) 0.0296(10) Uani 1 1 d . . . . .
H19A H 0.289009 0.298795 0.743484 0.036 Uiso 1 1 calc R . . . .
H19B H 0.115833 0.353760 0.718949 0.036 Uiso 1 1 calc R . . . .
C6 C 0.2219(7) 0.4934(3) 0.7939(3) 0.0347(11) Uani 1 1 d . . . . .
C22 C 0.3048(6) 0.2591(4) 0.6054(3) 0.0367(11) Uani 1 1 d . . . . .
C15 C 0.5457(6) 0.5393(3) 0.7119(2) 0.0312(10) Uani 1 1 d . . . . .
H15A H 0.643388 0.503002 0.737094 0.037 Uiso 1 1 calc R . . . .
H15B H 0.519954 0.580774 0.750909 0.037 Uiso 1 1 calc R . . . .
C16 C 0.3944(6) 0.4822(3) 0.6853(3) 0.0336(10) Uani 1 1 d . . . . .
H16 H 0.299118 0.520924 0.659883 0.040 Uiso 1 1 calc R . . . .
C5 C 0.0694(7) 0.5316(3) 0.7674(3) 0.0382(11) Uani 1 1 d . . . . .
H5 H 0.011622 0.524131 0.715169 0.046 Uiso 1 1 calc R . . . .
C17 C 0.4111(7) 0.4127(3) 0.6281(3) 0.0366(11) Uani 1 1 d . . . . .
H17A H 0.521409 0.381978 0.643122 0.044 Uiso 1 1 calc R . . . .
H17B H 0.402560 0.437534 0.575584 0.044 Uiso 1 1 calc R . . . .
C4 C -0.0006(7) 0.5818(3) 0.8183(3) 0.0415(12) Uani 1 1 d . . . . .
H4 H -0.107311 0.609315 0.800125 0.050 Uiso 1 1 calc R . . . .
C13 C 0.7894(8) 0.2426(4) 0.7841(4) 0.0555(16) Uani 1 1 d . . . . .
H13 H 0.791408 0.192200 0.753166 0.067 Uiso 1 1 calc R . . . .
C12 C 0.9339(8) 0.2707(4) 0.8330(4) 0.0542(16) Uani 1 1 d . . . . .
H12 H 1.035218 0.237153 0.838523 0.065 Uiso 1 1 calc R . . . .
C3 C 0.0792(7) 0.5930(3) 0.8943(3) 0.0412(12) Uani 1 1 d . . . . .
H3 H 0.027621 0.628090 0.927630 0.049 Uiso 1 1 calc R . . . .
C2 C 0.2367(7) 0.5529(4) 0.9227(3) 0.0429(12) Uani 1 1 d . . . . .
H2 H 0.293915 0.558854 0.975204 0.051 Uiso 1 1 calc R . . . .
C10 C 0.7862(8) 0.3936(4) 0.8711(3) 0.0506(15) Uani 1 1 d . . . . .
H10 H 0.787414 0.445373 0.900685 0.061 Uiso 1 1 calc R . . . .
C14 C 0.6363(7) 0.2904(4) 0.7806(3) 0.0480(13) Uani 1 1 d . . . . .
H14 H 0.533859 0.271348 0.747741 0.058 Uiso 1 1 calc R . . . .
C20 C 0.0980(8) 0.3791(4) 0.5779(4) 0.0550(17) Uani 1 1 d . . . . .
C21 C -0.1798(7) 0.3431(4) 0.5117(4) 0.0557(16) Uani 1 1 d . . . . .
H21A H -0.165563 0.351618 0.458185 0.084 Uiso 1 1 calc GR . . . .
H21B H -0.224661 0.396544 0.530400 0.084 Uiso 1 1 calc GR . . . .
H21C H -0.259674 0.295210 0.513429 0.084 Uiso 1 1 calc GR . . . .
C11 C 0.9355(8) 0.3467(5) 0.8744(4) 0.0552(16) Uani 1 1 d . . . . .
H11 H 1.039204 0.367165 0.905294 0.066 Uiso 1 1 calc R . . . .
C23 C 0.3783(10) 0.1778(4) 0.5048(4) 0.0623(17) Uani 1 1 d . . . . .
H23A H 0.375880 0.182428 0.449130 0.094 Uiso 1 1 calc GR . . . .
H23B H 0.300043 0.131836 0.514068 0.094 Uiso 1 1 calc GR . . . .
H23C H 0.494268 0.163751 0.532085 0.094 Uiso 1 1 calc GR . . . .
O3 O 0.0500(11) 0.4584(5) 0.5759(5) 0.070(2) Uani 0.6 1 d . . P A 2
O2 O 0.1192(13) 0.4317(8) 0.5212(6) 0.055(3) Uani 0.4 1 d . . P A 1

loop_
_atom_site_aniso_label
_atom_site_aniso_U_11
_atom_site_aniso_U_22
_atom_site_aniso_U_33
_atom_site_aniso_U_23
_atom_site_aniso_U_13
_atom_site_aniso_U_12
I1 0.03632(19) 0.03125(19) 0.02713(17) 0.00555(11) 0.00436(12) -0.01089(13)
O1 0.066(3) 0.0276(19) 0.051(2) 0.0018(16) 0.0160(19) -0.0061(18)
O4 0.076(3) 0.050(2) 0.037(2) -0.0007(17) 0.0195(19) 0.013(2)
O5 0.0289(19) 0.038(2) 0.111(4) 0.012(2) -0.006(2) -0.0057(17)
N1 0.044(2) 0.037(2) 0.032(2) 0.0033(17) 0.0083(17) -0.0019(19)
C8 0.037(3) 0.030(2) 0.025(2) 0.0037(18) 0.0046(18) -0.006(2)
C9 0.031(2) 0.029(2) 0.042(3) 0.010(2) 0.016(2) 0.001(2)
C1 0.030(2) 0.028(2) 0.046(3) 0.008(2) 0.014(2) 0.0015(19)
C18 0.040(3) 0.022(2) 0.024(2) 0.0054(17) 0.0036(18) -0.0078(19)
C7 0.036(3) 0.029(3) 0.031(2) 0.0011(19) 0.0085(19) 0.000(2)
C19 0.034(2) 0.028(2) 0.028(2) -0.0016(18) 0.0100(18) -0.0088(19)
C6 0.046(3) 0.025(2) 0.035(2) 0.0015(19) 0.012(2) -0.006(2)
C22 0.029(2) 0.051(3) 0.032(2) -0.007(2) 0.0079(19) -0.001(2)
C15 0.042(3) 0.027(2) 0.026(2) 0.0003(17) 0.0095(18) -0.010(2)
C16 0.040(3) 0.033(3) 0.026(2) 0.0072(18) 0.0031(19) -0.009(2)
C5 0.039(3) 0.028(3) 0.048(3) -0.001(2) 0.011(2) -0.003(2)
C17 0.045(3) 0.037(3) 0.029(2) -0.001(2) 0.008(2) -0.012(2)
C4 0.036(3) 0.030(3) 0.060(3) -0.003(2) 0.013(2) 0.000(2)
C13 0.058(4) 0.038(3) 0.074(4) 0.004(3) 0.022(3) 0.017(3)
C12 0.045(3) 0.049(4) 0.073(4) 0.025(3) 0.023(3) 0.017(3)
C3 0.034(3) 0.038(3) 0.057(3) -0.014(2) 0.023(2) -0.003(2)
C2 0.054(3) 0.044(3) 0.032(3) 0.001(2) 0.012(2) -0.008(3)
C10 0.048(3) 0.063(4) 0.042(3) 0.006(3) 0.013(2) -0.002(3)
C14 0.041(3) 0.047(3) 0.057(3) 0.004(3) 0.011(2) 0.004(3)
C20 0.060(4) 0.028(3) 0.063(4) 0.006(3) -0.022(3) -0.012(3)
C21 0.033(3) 0.051(4) 0.078(4) 0.013(3) -0.002(3) 0.007(3)
C11 0.034(3) 0.068(4) 0.063(4) 0.018(3) 0.010(3) 0.007(3)
C23 0.079(5) 0.053(4) 0.056(4) -0.016(3) 0.016(3) 0.009(3)
O3 0.065(5) 0.036(4) 0.092(6) 0.005(4) -0.027(5) 0.003(4)
O2 0.049(6) 0.054(7) 0.058(6) 0.029(5) 0.002(5) -0.007(5)

loop_
_atom_type_symbol
_atom_type_description
_atom_type_scat_dispersion_real
_atom_type_scat_dispersion_imag
_atom_type_scat_source
C C 0.0033 0.0016 'International Tables Vol C Tables 4.2.6.8 and 6.1.1.4'
H H 0.0000 0.0000 'International Tables Vol C Tables 4.2.6.8 and 6.1.1.4'
I I -0.4742 1.8119 'International Tables Vol C Tables 4.2.6.8 and 6.1.1.4'
N N 0.0061 0.0033 'International Tables Vol C Tables 4.2.6.8 and 6.1.1.4'
O O 0.0106 0.0060 'International Tables Vol C Tables 4.2.6.8 and 6.1.1.4'

loop_
_geom_angle_atom_site_label_1
_geom_angle_atom_site_label_2
_geom_angle_atom_site_label_3
_geom_angle
_geom_angle_site_symmetry_1
_geom_angle_site_symmetry_3
_geom_angle_publ_flag
C22 O4 C23 114.9(5) . . ?
C20 O5 C21 121.0(5) . . ?
C8 N1 C1 105.7(4) . . ?
N1 C8 C9 117.3(4) . . ?
N1 C8 C7 115.9(4) . . ?
C9 C8 C7 126.7(4) . . ?
C10 C9 C8 118.1(5) . . ?
C10 C9 C14 119.6(5) . . ?
C14 C9 C8 122.3(5) . . ?
C6 C1 N1 113.2(4) . . ?
C6 C1 C2 121.8(5) . . ?
C2 C1 N1 125.0(5) . . ?
C19 C18 C17 104.4(4) . . ?
C22 C18 C19 112.4(4) . . ?
C22 C18 C17 108.3(4) . . ?
C20 C18 C19 111.0(5) . . ?
C20 C18 C22 109.0(4) . . ?
C20 C18 C17 111.8(4) . . ?
C8 C7 C19 115.3(4) . . ?
C8 C7 C16 113.1(4) . . ?
C19 C7 C16 104.2(3) . . ?
C6 C7 C8 98.1(4) . . ?
C6 C7 C19 114.0(4) . . ?
C6 C7 C16 112.5(4) . . ?
C18 C19 C7 107.4(3) . . ?
C18 C19 H19A 110.2 . . ?
C18 C19 H19B 110.2 . . ?
C7 C19 H19A 110.2 . . ?
C7 C19 H19B 110.2 . . ?
H19A C19 H19B 108.5 . . ?
C1 C6 C7 107.0(4) . . ?
C5 C6 C1 121.5(5) . . ?
C5 C6 C7 131.5(5) . . ?
O1 C22 O4 123.7(5) . . ?
O1 C22 C18 125.5(4) . . ?
O4 C22 C18 110.7(4) . . ?
I1 C15 H15A 109.1 . . ?
I1 C15 H15B 109.1 . . ?
H15A C15 H15B 107.9 . . ?
C16 C15 I1 112.3(3) . . ?
C16 C15 H15A 109.1 . . ?
C16 C15 H15B 109.1 . . ?
C7 C16 H16 106.7 . . ?
C15 C16 C7 113.0(4) . . ?
C15 C16 H16 106.7 . . ?
C17 C16 C7 105.9(4) . . ?
C17 C16 C15 117.1(4) . . ?
C17 C16 H16 106.7 . . ?
C6 C5 H5 120.9 . . ?
C6 C5 C4 118.2(5) . . ?
C4 C5 H5 120.9 . . ?
C18 C17 H17A 110.9 . . ?
C18 C17 H17B 110.9 . . ?
C16 C17 C18 104.2(4) . . ?
C16 C17 H17A 110.9 . . ?
C16 C17 H17B 110.9 . . ?
H17A C17 H17B 108.9 . . ?
C5 C4 H4 118.9 . . ?
C3 C4 C5 122.2(5) . . ?
C3 C4 H4 118.9 . . ?
C12 C13 H13 120.7 . . ?
C12 C13 C14 118.6(6) . . ?
C14 C13 H13 120.7 . . ?
C13 C12 H12 119.3 . . ?
C13 C12 C11 121.3(6) . . ?
C11 C12 H12 119.3 . . ?
C4 C3 H3 120.0 . . ?
C4 C3 C2 120.1(5) . . ?
C2 C3 H3 120.0 . . ?
C1 C2 H2 121.9 . . ?
C3 C2 C1 116.3(5) . . ?
C3 C2 H2 121.9 . . ?
C9 C10 H10 119.9 . . ?
C9 C10 C11 120.2(6) . . ?
C11 C10 H10 119.9 . . ?
C9 C14 C13 120.0(6) . . ?
C9 C14 H14 120.0 . . ?
C13 C14 H14 120.0 . . ?
O5 C20 C18 115.4(5) . . ?
O5 C20 O3 117.3(7) . . ?
O5 C20 O2 116.0(7) . . ?
O3 C20 C18 121.6(5) . . ?
O2 C20 C18 115.6(7) . . ?
O5 C21 H21A 109.5 . . ?
O5 C21 H21B 109.5 . . ?
O5 C21 H21C 109.5 . . ?
H21A C21 H21B 109.5 . . ?
H21A C21 H21C 109.5 . . ?
H21B C21 H21C 109.5 . . ?
C12 C11 C10 120.2(6) . . ?
C12 C11 H11 119.9 . . ?
C10 C11 H11 119.9 . . ?
O4 C23 H23A 109.5 . . ?
O4 C23 H23B 109.5 . . ?
O4 C23 H23C 109.5 . . ?
H23A C23 H23B 109.5 . . ?
H23A C23 H23C 109.5 . . ?
H23B C23 H23C 109.5 . . ?

loop_
_geom_bond_atom_site_label_1
_geom_bond_atom_site_label_2
_geom_bond_distance
_geom_bond_site_symmetry_2
_geom_bond_publ_flag
I1 C15 2.161(4) . ?
O1 C22 1.206(6) . ?
O4 C22 1.315(6) . ?
O4 C23 1.457(7) . ?
O5 C20 1.253(7) . ?
O5 C21 1.457(6) . ?
N1 C8 1.267(6) . ?
N1 C1 1.429(7) . ?
C8 C9 1.512(7) . ?
C8 C7 1.536(6) . ?
C9 C10 1.378(8) . ?
C9 C14 1.393(8) . ?
C1 C6 1.365(7) . ?
C1 C2 1.413(7) . ?
C18 C19 1.545(6) . ?
C18 C22 1.531(7) . ?
C18 C17 1.572(6) . ?
C18 C20 1.493(7) . ?
C7 C19 1.565(6) . ?
C7 C6 1.525(7) . ?
C7 C16 1.580(6) . ?
C19 H19A 0.9900 . ?
C19 H19B 0.9900 . ?
C6 C5 1.351(7) . ?
C15 H15A 0.9900 . ?
C15 H15B 0.9900 . ?
C15 C16 1.493(6) . ?
C16 H16 1.0000 . ?
C16 C17 1.492(7) . ?
C5 H5 0.9500 . ?
C5 C4 1.384(7) . ?
C17 H17A 0.9900 . ?
C17 H17B 0.9900 . ?
C4 H4 0.9500 . ?
C4 C3 1.374(8) . ?
C13 H13 0.9500 . ?
C13 C12 1.366(9) . ?
C13 C14 1.419(8) . ?
C12 H12 0.9500 . ?
C12 C11 1.376(10) . ?
C3 H3 0.9500 . ?
C3 C2 1.404(8) . ?
C2 H2 0.9500 . ?
C10 H10 0.9500 . ?
C10 C11 1.387(9) . ?
C14 H14 0.9500 . ?
C20 O3 1.276(9) . ?
C20 O2 1.323(11) . ?
C21 H21A 0.9800 . ?
C21 H21B 0.9800 . ?
C21 H21C 0.9800 . ?
C11 H11 0.9500 . ?
C23 H23A 0.9800 . ?
C23 H23B 0.9800 . ?
C23 H23C 0.9800 . ?
